data_1506857
loop_
_publ_author_name
'Englert, Brian C.'
'Smith, Mark D.'
'Hardcastle, Kenneth I.'
'Bunz, Uwe H. F.'

_publ_section_title
;
 Jacketed Poly(p-phenyleneethynylene)s:&#x00A0; Nonaggregating Conjugated
 Polymers as Blue-Emitting Rods
;
_journal_issue 22
_journal_name_full Macromolecules
_journal_page_first 8212
_journal_paper_doi 10.1021/ma048535q
_journal_volume 37
_journal_year 2004
_chemical_formula_sum 'C86 H62 O2'
_chemical_formula_weight 1127.36
_chemical_name_systematic
; 
 ? 
;
_space_group_IT_number 2
_symmetry_cell_setting triclinic
_symmetry_space_group_name_Hall '-P 1'
_symmetry_space_group_name_H-M 'P -1'
_atom_sites_solution_hydrogens geom
_atom_sites_solution_primary direct
_atom_sites_solution_secondary difmap
_audit_creation_method SHELXL-97
_cell_angle_alpha 75.054(3)
_cell_angle_beta 78.969(3)
_cell_angle_gamma 64.198(2)
_cell_formula_units_Z 2
_cell_length_a 14.2586(19)
_cell_length_b 15.310(2)
_cell_length_c 17.941(2)
_cell_measurement_reflns_used 7091
_cell_measurement_temperature 173(2)
_cell_measurement_theta_max 25.27
_cell_measurement_theta_min 2.30
_cell_volume 3392.6(7)
_computing_cell_refinement 'Bruker SMART'
_computing_data_collection 'Bruker SMART'
_computing_data_reduction 'Bruker SAINT'
_computing_molecular_graphics 'Bruker SHELXTL'
_computing_publication_material 'Bruker SHELXTL'
_computing_structure_refinement 'SHELXL-97 (Sheldrick, 1997)'
_computing_structure_solution 'SHELXS-97 (Sheldrick, 1990)'
_diffrn_ambient_temperature 173(2)
_diffrn_measured_fraction_theta_full 0.988
_diffrn_measured_fraction_theta_max 0.988
_diffrn_measurement_device_type 'CCD area detector'
_diffrn_measurement_method 'phi and omega scans'
_diffrn_radiation_monochromator graphite
_diffrn_radiation_source 'fine-focus sealed tube'
_diffrn_radiation_type MoK\a
_diffrn_radiation_wavelength 0.71073
_diffrn_reflns_av_R_equivalents 0.0534
_diffrn_reflns_av_sigmaI/netI 0.0653
_diffrn_reflns_limit_h_max 19
_diffrn_reflns_limit_h_min -19
_diffrn_reflns_limit_k_max 20
_diffrn_reflns_limit_k_min -20
_diffrn_reflns_limit_l_max 23
_diffrn_reflns_limit_l_min -23
_diffrn_reflns_number 47536
_diffrn_reflns_theta_full 28.51
_diffrn_reflns_theta_max 28.51
_diffrn_reflns_theta_min 1.59
_exptl_absorpt_coefficient_mu 0.064
_exptl_absorpt_correction_T_max 0.9872
_exptl_absorpt_correction_T_min 0.9697
_exptl_absorpt_correction_type multi-scan
_exptl_crystal_colour colorless
_exptl_crystal_density_diffrn 1.104
_exptl_crystal_density_method 'not measured'
_exptl_crystal_description irreg
_exptl_crystal_F_000 1188
_exptl_crystal_size_max 0.48
_exptl_crystal_size_mid 0.38
_exptl_crystal_size_min 0.20
_platon_squeeze_details ' ?'
_refine_diff_density_max 1.185
_refine_diff_density_min -0.338
_refine_diff_density_rms 0.068
_refine_ls_extinction_method none
_refine_ls_goodness_of_fit_ref 1.029
_refine_ls_hydrogen_treatment mixed
_refine_ls_matrix_type full
_refine_ls_number_parameters 795
_refine_ls_number_reflns 17018
_refine_ls_number_restraints 0
_refine_ls_restrained_S_all 1.029
_refine_ls_R_factor_all 0.1181
_refine_ls_R_factor_gt 0.0809
_refine_ls_shift/su_max 0.000
_refine_ls_shift/su_mean 0.000
_refine_ls_structure_factor_coef Fsqd
_refine_ls_weighting_details 'calc w=1/[\s^2^(Fo^2^)+(0.1500P)^2^+0.0000P] where P=(Fo^2^+2Fc^2^)/3'
_refine_ls_weighting_scheme calc
_refine_ls_wR_factor_gt 0.2259
_refine_ls_wR_factor_ref 0.2496
_reflns_number_gt 10233
_reflns_number_total 17018
_reflns_threshold_expression >2sigma(I)
_cod_data_source_file ma048535qsi20040716_102046.cif
_cod_data_source_block 20nsq
_cod_depositor_comments
;
The following automatic conversions were performed:

'_symmetry_cell_setting' value 'Triclinic' changed to 'triclinic'
according to /home/saulius/struct/CIF-dictionaries/cif_core.dic
dictionary named 'cif_core.dic' version 2.4.1 from 2010-06-29.

Automatic conversion script
Id: cif_fix_values 1715 2011-07-08 13:25:40Z adriana 
;
_cod_original_cell_volume 3392.6(8)
_cod_original_sg_symbol_H-M P-1
_cod_database_code 1506857

loop_
_symmetry_equiv_pos_as_xyz
'x, y, z'
'-x, -y, -z'

loop_
_atom_site_label
_atom_site_type_symbol
_atom_site_fract_x
_atom_site_fract_y
_atom_site_fract_z
_atom_site_U_iso_or_equiv
_atom_site_adp_type
_atom_site_occupancy
_atom_site_symmetry_multiplicity
_atom_site_calc_flag
_atom_site_refinement_flags
C1 C 0.58345(16) 0.18884(15) 0.26244(12) 0.0376(5) Uani 1 1 d .
C2 C 0.56614(16) 0.21600(16) 0.33406(12) 0.0411(5) Uani 1 1 d .
C3 C 0.50323(17) 0.31123(16) 0.34224(12) 0.0422(5) Uani 1 1 d .
H3 H 0.4924 0.3284 0.3914 0.051 Uiso 1 1 calc R
C4 C 0.45492(16) 0.38321(15) 0.28030(12) 0.0368(5) Uani 1 1 d .
C5 C 0.47437(16) 0.35706(14) 0.20738(11) 0.0342(4) Uani 1 1 d .
C6 C 0.53787(16) 0.26131(15) 0.19901(12) 0.0375(5) Uani 1 1 d .
H6 H 0.5508 0.2444 0.1496 0.045 Uiso 1 1 calc R
C7 C 0.64665(18) 0.0869(2) 0.25189(13) 0.0470(6) Uani 1 1 d .
C8 C 0.69071(18) 0.01537(15) 0.23710(12) 0.0360(4) Uani 1 1 d .
C9 C 0.7595(2) -0.08436(17) 0.21723(16) 0.0549(6) Uani 1 1 d .
C10 C 0.7375(2) -0.1034(2) 0.15100(19) 0.0661(8) Uani 1 1 d .
C11 C 0.7988(3) -0.1939(3) 0.1305(2) 0.0877(11) Uani 1 1 d .
H11 H 0.7854 -0.2088 0.0864 0.105 Uiso 1 1 calc R
C12 C 0.8799(3) -0.2631(2) 0.1740(3) 0.0945(13) Uani 1 1 d .
H12 H 0.9213 -0.3253 0.1596 0.113 Uiso 1 1 calc R
C13 C 0.9012(3) -0.2436(2) 0.2367(2) 0.0903(12) Uani 1 1 d .
H13 H 0.9579 -0.2915 0.2652 0.108 Uiso 1 1 calc R
C14 C 0.8405(2) -0.1544(2) 0.25913(19) 0.0695(8) Uani 1 1 d .
H14 H 0.8548 -0.1412 0.3037 0.083 Uiso 1 1 calc R
C15 C 0.6482(3) -0.0281(3) 0.1057(2) 0.0889(10) Uani 1 1 d .
H15A H 0.5821 -0.0182 0.1381 0.133 Uiso 1 1 calc R
H15B H 0.6479 -0.0515 0.0598 0.133 Uiso 1 1 calc R
H15C H 0.6562 0.0347 0.0894 0.133 Uiso 1 1 calc R
C16 C 0.38345(16) 0.48451(17) 0.29318(12) 0.0400(5) Uani 1 1 d .
C17 C 0.3280(2) 0.5545(2) 0.30364(12) 0.0466(6) Uani 1 1 d .
C18 C 0.24853(19) 0.65159(18) 0.32160(14) 0.0485(6) Uani 1 1 d .
C19 C 0.2302(2) 0.6646(2) 0.39822(16) 0.0629(7) Uani 1 1 d .
C20 C 0.1576(3) 0.7561(3) 0.4127(2) 0.0824(10) Uani 1 1 d .
H20 H 0.1439 0.7670 0.4643 0.099 Uiso 1 1 calc R
C21 C 0.1053(3) 0.8309(2) 0.3557(2) 0.0862(10) Uani 1 1 d .
H21 H 0.0566 0.8929 0.3676 0.103 Uiso 1 1 calc R
C22 C 0.1231(3) 0.8166(2) 0.2824(2) 0.0817(10) Uani 1 1 d .
H22 H 0.0863 0.8685 0.2427 0.098 Uiso 1 1 calc R
C23 C 0.1937(2) 0.72761(19) 0.26472(17) 0.0623(7) Uani 1 1 d .
H23 H 0.2052 0.7181 0.2129 0.075 Uiso 1 1 calc R
C24 C 0.2885(4) 0.5818(3) 0.46035(18) 0.1005(13) Uani 1 1 d .
H24A H 0.2870 0.6087 0.5048 0.151 Uiso 1 1 calc R
H24B H 0.3612 0.5479 0.4402 0.151 Uiso 1 1 calc R
H24C H 0.2555 0.5348 0.4767 0.151 Uiso 1 1 calc R
C25 C 0.55134(17) 0.10165(16) 0.44377(13) 0.0438(5) Uani 1 1 d .
H25A H 0.5182 0.0812 0.4117 0.053 Uiso 1 1 calc R
H25B H 0.4953 0.1493 0.4732 0.053 Uiso 1 1 calc R
C26 C 0.61723(16) 0.01293(14) 0.49870(12) 0.0357(4) Uani 1 1 d .
C27 C 0.67295(16) -0.07342(15) 0.47133(12) 0.0372(5) Uani 1 1 d .
H27 H 0.6690 -0.0738 0.4192 0.045 Uiso 1 1 calc R
C28 C 0.73478(15) -0.15989(14) 0.51789(11) 0.0335(4) Uani 1 1 d .
C29 C 0.73839(15) -0.16058(14) 0.59522(11) 0.0318(4) Uani 1 1 d .
C30 C 0.68250(15) -0.07326(14) 0.62389(11) 0.0317(4) Uani 1 1 d .
C31 C 0.62245(15) 0.01470(14) 0.57515(12) 0.0338(4) Uani 1 1 d .
C32 C 0.79531(17) -0.24907(15) 0.48264(12) 0.0402(5) Uani 1 1 d .
C33 C 0.7435(2) -0.28670(17) 0.45072(14) 0.0500(6) Uani 1 1 d .
H33 H 0.6694 -0.2558 0.4517 0.060 Uiso 1 1 calc R
C34 C 0.7986(3) -0.3690(2) 0.41733(17) 0.0671(8) Uani 1 1 d .
H34 H 0.7625 -0.3953 0.3963 0.081 Uiso 1 1 calc R
C35 C 0.9055(3) -0.4125(2) 0.41466(18) 0.0763(9) Uani 1 1 d .
H35 H 0.9433 -0.4693 0.3919 0.092 Uiso 1 1 calc R
C36 C 0.9587(2) -0.3745(2) 0.44486(18) 0.0721(9) Uani 1 1 d .
H36 H 1.0329 -0.4043 0.4421 0.087 Uiso 1 1 calc R
C37 C 0.9037(2) -0.29320(19) 0.47899(15) 0.0556(6) Uani 1 1 d .
H37 H 0.9401 -0.2673 0.5001 0.067 Uiso 1 1 calc R
C38 C 0.80160(16) -0.25470(14) 0.64627(12) 0.0340(4) Uani 1 1 d .
C39 C 0.7782(2) -0.33638(16) 0.66031(14) 0.0474(6) Uani 1 1 d .
H39 H 0.7202 -0.3321 0.6386 0.057 Uiso 1 1 calc R
C40 C 0.8384(2) -0.42404(18) 0.70567(17) 0.0644(8) Uani 1 1 d .
H40 H 0.8210 -0.4795 0.7159 0.077 Uiso 1 1 calc R
C41 C 0.9238(2) -0.43138(18) 0.73633(18) 0.0668(8) Uani 1 1 d .
H41 H 0.9663 -0.4923 0.7665 0.080 Uiso 1 1 calc R
C42 C 0.9466(2) -0.35079(17) 0.72311(16) 0.0548(7) Uani 1 1 d .
H42 H 1.0047 -0.3553 0.7448 0.066 Uiso 1 1 calc R
C43 C 0.88615(17) -0.26289(15) 0.67853(13) 0.0411(5) Uani 1 1 d .
H43 H 0.9028 -0.2072 0.6699 0.049 Uiso 1 1 calc R
C44 C 0.68604(15) -0.07330(14) 0.70628(12) 0.0347(4) Uani 1 1 d .
C45 C 0.64509(19) -0.12775(16) 0.76540(13) 0.0443(5) Uani 1 1 d .
H45 H 0.6149 -0.1664 0.7535 0.053 Uiso 1 1 calc R
C46 C 0.6472(2) -0.12695(19) 0.84150(14) 0.0603(7) Uani 1 1 d .
H46 H 0.6192 -0.1652 0.8819 0.072 Uiso 1 1 calc R
C47 C 0.6906(2) -0.0700(2) 0.85888(17) 0.0664(8) Uani 1 1 d .
H47 H 0.6919 -0.0686 0.9113 0.080 Uiso 1 1 calc R
C48 C 0.7312(2) -0.0161(2) 0.80048(17) 0.0588(7) Uani 1 1 d .
H48 H 0.7613 0.0227 0.8123 0.071 Uiso 1 1 calc R
C49 C 0.72905(17) -0.01730(16) 0.72473(14) 0.0446(5) Uani 1 1 d .
H49 H 0.7575 0.0208 0.6845 0.054 Uiso 1 1 calc R
C50 C 0.56394(16) 0.10775(15) 0.60568(13) 0.0389(5) Uani 1 1 d .
C51 C 0.48407(17) 0.11542(16) 0.66503(12) 0.0415(5) Uani 1 1 d .
H51 H 0.4656 0.0608 0.6861 0.050 Uiso 1 1 calc R
C52 C 0.4313(2) 0.20149(19) 0.69365(14) 0.0521(6) Uani 1 1 d .
H52 H 0.3765 0.2058 0.7340 0.063 Uiso 1 1 calc R
C53 C 0.4571(2) 0.2799(2) 0.66454(18) 0.0634(7) Uani 1 1 d .
H53 H 0.4220 0.3384 0.6853 0.076 Uiso 1 1 calc R
C54 C 0.5351(3) 0.27379(19) 0.6043(2) 0.0719(8) Uani 1 1 d .
H54 H 0.5527 0.3290 0.5832 0.086 Uiso 1 1 calc R
C55 C 0.5880(2) 0.18804(17) 0.57445(17) 0.0592(7) Uani 1 1 d .
H55 H 0.6407 0.1849 0.5326 0.071 Uiso 1 1 calc R
C56 C 0.43551(18) 0.40535(15) 0.07684(12) 0.0409(5) Uani 1 1 d .
H56A H 0.4151 0.3493 0.0846 0.049 Uiso 1 1 calc R
H56B H 0.5087 0.3847 0.0534 0.049 Uiso 1 1 calc R
C57 C 0.36497(16) 0.49326(14) 0.02414(11) 0.0349(4) Uani 1 1 d .
C58 C 0.35086(15) 0.48318(13) -0.04761(11) 0.0312(4) Uani 1 1 d .
C59 C 0.28235(15) 0.56505(13) -0.09570(10) 0.0291(4) Uani 1 1 d .
C60 C 0.22963(15) 0.65655(14) -0.07284(11) 0.0306(4) Uani 1 1 d .
C61 C 0.24781(15) 0.66624(14) -0.00205(11) 0.0333(4) Uani 1 1 d .
C62 C 0.31434(17) 0.58398(14) 0.04531(12) 0.0372(5) Uani 1 1 d .
H62 H 0.3252 0.5906 0.0938 0.045 Uiso 1 1 calc R
C63 C 0.41049(15) 0.38717(13) -0.07382(11) 0.0333(4) Uani 1 1 d .
C64 C 0.48490(17) 0.38049(16) -0.13701(13) 0.0398(5) Uani 1 1 d .
H64 H 0.4998 0.4364 -0.1619 0.048 Uiso 1 1 calc R
C65 C 0.53740(19) 0.29311(18) -0.16393(15) 0.0505(6) Uani 1 1 d .
H65 H 0.5876 0.2894 -0.2076 0.061 Uiso 1 1 calc R
C66 C 0.5170(2) 0.21115(18) -0.12746(16) 0.0569(7) Uani 1 1 d .
H66 H 0.5529 0.1512 -0.1462 0.068 Uiso 1 1 calc R
C67 C 0.4451(2) 0.21649(16) -0.06426(16) 0.0529(6) Uani 1 1 d .
H67 H 0.4322 0.1598 -0.0385 0.063 Uiso 1 1 calc R
C68 C 0.39156(19) 0.30396(15) -0.03800(13) 0.0438(5) Uani 1 1 d .
H68 H 0.3409 0.3073 0.0053 0.053 Uiso 1 1 calc R
C69 C 0.26714(14) 0.55502(13) -0.17239(11) 0.0305(4) Uani 1 1 d .
C70 C 0.29137(16) 0.61325(15) -0.23959(11) 0.0353(4) Uani 1 1 d .
H70 H 0.3187 0.6587 -0.2366 0.042 Uiso 1 1 calc R
C71 C 0.27603(19) 0.60556(17) -0.31045(13) 0.0461(5) Uani 1 1 d .
H71 H 0.2929 0.6456 -0.3563 0.055 Uiso 1 1 calc R
C72 C 0.2362(2) 0.53994(18) -0.31528(13) 0.0524(6) Uani 1 1 d .
H72 H 0.2247 0.5353 -0.3643 0.063 Uiso 1 1 calc R
C73 C 0.21312(19) 0.48159(16) -0.24921(14) 0.0459(5) Uani 1 1 d .
H73 H 0.1868 0.4356 -0.2527 0.055 Uiso 1 1 calc R
C74 C 0.22757(16) 0.48888(14) -0.17805(12) 0.0358(4) Uani 1 1 d .
H74 H 0.2105 0.4486 -0.1325 0.043 Uiso 1 1 calc R
C75 C 0.15389(15) 0.74229(14) -0.12290(10) 0.0304(4) Uani 1 1 d .
C76 C 0.16831(16) 0.82880(14) -0.15280(12) 0.0352(4) Uani 1 1 d .
H76 H 0.2262 0.8353 -0.1398 0.042 Uiso 1 1 calc R
C77 C 0.09946(18) 0.90560(16) -0.20128(14) 0.0452(5) Uani 1 1 d .
H77 H 0.1109 0.9642 -0.2223 0.054 Uiso 1 1 calc R
C78 C 0.01464(18) 0.89783(16) -0.21923(14) 0.0472(6) Uani 1 1 d .
H78 H -0.0325 0.9507 -0.2529 0.057 Uiso 1 1 calc R
C79 C -0.00206(18) 0.81357(16) -0.18842(14) 0.0448(5) Uani 1 1 d .
H79 H -0.0619 0.8087 -0.1995 0.054 Uiso 1 1 calc R
C80 C 0.06816(16) 0.73597(15) -0.14136(12) 0.0380(5) Uani 1 1 d .
H80 H 0.0571 0.6770 -0.1213 0.046 Uiso 1 1 calc R
C81 C 0.19799(17) 0.76148(15) 0.02505(12) 0.0395(5) Uani 1 1 d .
C82 C 0.0909(2) 0.80639(18) 0.04307(14) 0.0526(6) Uani 1 1 d .
H82 H 0.0472 0.7766 0.0374 0.063 Uiso 1 1 calc R
C83 C 0.0475(2) 0.8944(2) 0.06933(16) 0.0668(8) Uani 1 1 d .
H83 H -0.0257 0.9241 0.0829 0.080 Uiso 1 1 calc R
C84 C 0.1100(3) 0.9389(2) 0.07574(17) 0.0696(9) Uani 1 1 d .
H84 H 0.0795 1.0006 0.0920 0.083 Uiso 1 1 calc R
C85 C 0.2161(3) 0.8951(2) 0.05879(17) 0.0665(8) Uani 1 1 d .
H85 H 0.2591 0.9259 0.0639 0.080 Uiso 1 1 calc R
C86 C 0.2605(2) 0.80570(17) 0.03424(14) 0.0507(6) Uani 1 1 d .
H86 H 0.3342 0.7745 0.0236 0.061 Uiso 1 1 calc R
O1 O 0.61559(12) 0.14657(11) 0.39585(9) 0.0491(4) Uani 1 1 d .
O2 O 0.42709(12) 0.43131(10) 0.14903(8) 0.0391(3) Uani 1 1 d .

loop_
_atom_site_aniso_label
_atom_site_aniso_U_11
_atom_site_aniso_U_22
_atom_site_aniso_U_33
_atom_site_aniso_U_23
_atom_site_aniso_U_13
_atom_site_aniso_U_12
C1 0.0307(10) 0.0299(10) 0.0416(11) 0.0044(8) -0.0066(8) -0.0078(8)
C2 0.0349(11) 0.0386(11) 0.0338(11) 0.0085(9) -0.0069(8) -0.0074(9)
C3 0.0416(12) 0.0412(12) 0.0310(10) 0.0001(9) -0.0051(9) -0.0084(10)
C4 0.0339(10) 0.0338(10) 0.0313(10) 0.0019(8) -0.0050(8) -0.0073(9)
C5 0.0373(10) 0.0285(10) 0.0316(10) 0.0023(8) -0.0098(8) -0.0105(8)
C6 0.0396(11) 0.0322(10) 0.0361(11) -0.0015(8) -0.0107(9) -0.0103(9)
C7 0.0397(12) 0.0567(15) 0.0388(12) 0.0145(11) -0.0124(10) -0.0240(12)
C8 0.0469(12) 0.0274(10) 0.0362(11) -0.0011(8) 0.0023(9) -0.0227(10)
C9 0.0557(15) 0.0343(12) 0.0635(16) -0.0035(11) 0.0003(12) -0.0139(11)
C10 0.0699(18) 0.0435(14) 0.081(2) -0.0174(14) 0.0045(15) -0.0217(14)
C11 0.095(3) 0.061(2) 0.106(3) -0.035(2) 0.018(2) -0.031(2)
C12 0.105(3) 0.0407(17) 0.106(3) -0.0184(18) 0.030(2) -0.0143(18)
C13 0.079(2) 0.0446(16) 0.100(3) 0.0029(18) 0.011(2) 0.0013(16)
C14 0.0677(18) 0.0428(14) 0.0715(19) 0.0030(13) -0.0035(15) -0.0076(13)
C15 0.098(3) 0.082(2) 0.089(2) -0.0287(19) -0.027(2) -0.025(2)
C16 0.0286(10) 0.0434(12) 0.0257(10) 0.0169(9) -0.0068(8) -0.0057(9)
C17 0.0684(17) 0.0558(15) 0.0247(10) -0.0058(10) 0.0001(10) -0.0363(14)
C18 0.0491(13) 0.0448(13) 0.0487(13) -0.0162(11) 0.0023(11) -0.0153(11)
C19 0.0795(19) 0.0627(17) 0.0470(15) -0.0163(13) 0.0073(13) -0.0315(15)
C20 0.104(3) 0.083(2) 0.066(2) -0.0437(19) 0.0276(19) -0.042(2)
C21 0.089(2) 0.0559(18) 0.095(3) -0.0326(19) 0.011(2) -0.0101(17)
C22 0.079(2) 0.0487(16) 0.089(2) -0.0185(16) -0.0069(18) 0.0016(15)
C23 0.0644(17) 0.0476(14) 0.0570(16) -0.0165(12) -0.0080(13) -0.0021(13)
C24 0.158(4) 0.097(3) 0.0435(17) -0.0089(17) -0.006(2) -0.054(3)
C25 0.0374(11) 0.0383(11) 0.0395(11) 0.0046(9) -0.0062(9) -0.0065(9)
C26 0.0316(10) 0.0294(10) 0.0347(10) 0.0039(8) -0.0050(8) -0.0069(8)
C27 0.0354(11) 0.0377(11) 0.0294(10) -0.0010(8) -0.0072(8) -0.0081(9)
C28 0.0314(10) 0.0306(10) 0.0341(10) -0.0029(8) -0.0070(8) -0.0088(8)
C29 0.0298(10) 0.0279(9) 0.0350(10) 0.0004(8) -0.0099(8) -0.0100(8)
C30 0.0313(10) 0.0285(9) 0.0333(10) -0.0008(8) -0.0085(8) -0.0111(8)
C31 0.0291(10) 0.0277(9) 0.0362(10) 0.0002(8) -0.0034(8) -0.0072(8)
C32 0.0439(12) 0.0305(10) 0.0347(11) -0.0041(8) -0.0111(9) -0.0029(9)
C33 0.0627(15) 0.0395(12) 0.0448(13) -0.0082(10) -0.0161(11) -0.0136(11)
C34 0.089(2) 0.0470(15) 0.0627(17) -0.0194(13) -0.0200(15) -0.0149(15)
C35 0.097(2) 0.0459(15) 0.0630(18) -0.0241(14) -0.0202(16) 0.0050(16)
C36 0.0564(16) 0.0587(17) 0.0709(19) -0.0238(15) -0.0144(14) 0.0136(14)
C37 0.0469(14) 0.0511(14) 0.0568(15) -0.0187(12) -0.0133(11) -0.0012(11)
C38 0.0362(10) 0.0245(9) 0.0367(10) -0.0035(8) -0.0120(8) -0.0062(8)
C39 0.0536(14) 0.0345(11) 0.0551(14) 0.0019(10) -0.0212(11) -0.0181(10)
C40 0.087(2) 0.0317(12) 0.0754(19) 0.0078(12) -0.0353(16) -0.0237(13)
C41 0.0803(19) 0.0275(12) 0.0776(19) 0.0043(12) -0.0442(16) -0.0014(12)
C42 0.0551(15) 0.0356(12) 0.0662(16) -0.0094(11) -0.0358(13) 0.0002(11)
C43 0.0412(12) 0.0302(10) 0.0481(12) -0.0054(9) -0.0170(10) -0.0070(9)
C44 0.0281(9) 0.0283(9) 0.0383(11) -0.0058(8) -0.0102(8) -0.0005(8)
C45 0.0507(13) 0.0337(11) 0.0382(11) -0.0005(9) -0.0107(10) -0.0089(10)
C46 0.0683(17) 0.0496(14) 0.0356(12) 0.0008(11) -0.0071(11) -0.0033(13)
C47 0.0696(18) 0.0603(17) 0.0497(15) -0.0241(13) -0.0252(14) 0.0067(14)
C48 0.0498(14) 0.0540(15) 0.0697(18) -0.0311(14) -0.0227(13) -0.0010(12)
C49 0.0358(11) 0.0364(11) 0.0574(14) -0.0165(10) -0.0119(10) -0.0038(9)
C50 0.0343(11) 0.0270(10) 0.0430(12) -0.0014(8) -0.0101(9) -0.0017(8)
C51 0.0383(11) 0.0397(11) 0.0371(11) -0.0049(9) -0.0089(9) -0.0066(9)
C52 0.0475(13) 0.0512(14) 0.0442(13) -0.0133(11) -0.0082(10) -0.0040(11)
C53 0.0611(17) 0.0434(14) 0.0733(19) -0.0235(13) -0.0171(14) 0.0010(12)
C54 0.077(2) 0.0346(13) 0.097(2) -0.0133(14) -0.0028(18) -0.0186(14)
C55 0.0577(15) 0.0341(12) 0.0734(18) -0.0090(12) 0.0072(13) -0.0137(11)
C56 0.0514(13) 0.0277(10) 0.0350(11) -0.0037(8) -0.0183(9) -0.0040(9)
C57 0.0391(11) 0.0258(9) 0.0325(10) -0.0009(8) -0.0137(8) -0.0051(8)
C58 0.0355(10) 0.0253(9) 0.0286(9) -0.0030(7) -0.0068(8) -0.0083(8)
C59 0.0317(10) 0.0251(9) 0.0275(9) -0.0030(7) -0.0070(7) -0.0082(8)
C60 0.0313(10) 0.0278(9) 0.0279(9) -0.0037(7) -0.0064(7) -0.0072(8)
C61 0.0353(10) 0.0260(9) 0.0328(10) -0.0064(8) -0.0094(8) -0.0041(8)
C62 0.0451(12) 0.0301(10) 0.0305(10) -0.0071(8) -0.0152(9) -0.0044(9)
C63 0.0357(10) 0.0236(9) 0.0341(10) -0.0044(8) -0.0142(8) -0.0025(8)
C64 0.0385(11) 0.0352(11) 0.0410(11) -0.0095(9) -0.0096(9) -0.0074(9)
C65 0.0420(13) 0.0483(13) 0.0534(14) -0.0218(11) -0.0069(10) -0.0038(11)
C66 0.0617(16) 0.0351(12) 0.0671(17) -0.0244(12) -0.0219(13) 0.0009(11)
C67 0.0690(16) 0.0257(11) 0.0605(15) -0.0070(10) -0.0203(13) -0.0112(11)
C68 0.0538(13) 0.0316(11) 0.0417(12) -0.0037(9) -0.0094(10) -0.0135(10)
C69 0.0285(9) 0.0252(9) 0.0303(9) -0.0059(7) -0.0080(7) -0.0018(7)
C70 0.0384(11) 0.0305(10) 0.0333(10) -0.0073(8) -0.0048(8) -0.0095(9)
C71 0.0562(14) 0.0447(12) 0.0319(11) -0.0052(9) -0.0054(10) -0.0164(11)
C72 0.0736(17) 0.0493(14) 0.0354(12) -0.0146(10) -0.0160(11) -0.0179(13)
C73 0.0537(14) 0.0368(11) 0.0507(13) -0.0130(10) -0.0158(11) -0.0148(10)
C74 0.0374(11) 0.0282(10) 0.0377(11) -0.0038(8) -0.0104(8) -0.0085(8)
C75 0.0315(10) 0.0274(9) 0.0251(9) -0.0072(7) -0.0054(7) -0.0031(8)
C76 0.0352(10) 0.0271(9) 0.0364(10) -0.0056(8) -0.0076(8) -0.0049(8)
C77 0.0487(13) 0.0259(10) 0.0489(13) -0.0009(9) -0.0101(10) -0.0055(9)
C78 0.0474(13) 0.0303(11) 0.0476(13) -0.0048(9) -0.0206(10) 0.0040(9)
C79 0.0406(12) 0.0364(11) 0.0524(13) -0.0140(10) -0.0214(10) -0.0013(9)
C80 0.0392(11) 0.0296(10) 0.0410(11) -0.0070(9) -0.0106(9) -0.0073(9)
C81 0.0469(12) 0.0308(10) 0.0306(10) -0.0086(8) -0.0140(9) -0.0008(9)
C82 0.0489(14) 0.0455(13) 0.0513(14) -0.0196(11) -0.0092(11) -0.0008(11)
C83 0.0610(17) 0.0561(16) 0.0601(17) -0.0293(14) -0.0089(13) 0.0085(13)
C84 0.085(2) 0.0445(14) 0.0656(18) -0.0331(13) -0.0191(15) 0.0032(14)
C85 0.085(2) 0.0498(15) 0.0688(18) -0.0312(14) -0.0168(15) -0.0166(15)
C86 0.0577(15) 0.0409(12) 0.0516(14) -0.0219(11) -0.0126(11) -0.0083(11)
O1 0.0406(8) 0.0453(9) 0.0419(9) 0.0110(7) -0.0099(7) -0.0081(7)
O2 0.0514(9) 0.0262(7) 0.0315(7) -0.0009(6) -0.0165(6) -0.0059(6)

loop_
_atom_type_symbol
_atom_type_description
_atom_type_scat_dispersion_real
_atom_type_scat_dispersion_imag
_atom_type_scat_source
C C 0.0033 0.0016 'International Tables Vol C Tables 4.2.6.8 and 6.1.1.4'
H H 0.0000 0.0000 'International Tables Vol C Tables 4.2.6.8 and 6.1.1.4'
O O 0.0106 0.0060 'International Tables Vol C Tables 4.2.6.8 and 6.1.1.4'

loop_
_geom_angle_atom_site_label_1
_geom_angle_atom_site_label_2
_geom_angle_atom_site_label_3
_geom_angle
C2 C1 C6 118.72(19)
C2 C1 C7 122.22(18)
C6 C1 C7 119.05(19)
C3 C2 O1 120.3(2)
C3 C2 C1 120.46(18)
O1 C2 C1 119.21(19)
C2 C3 C4 121.4(2)
C3 C4 C5 118.46(19)
C3 C4 C16 119.21(18)
C5 C4 C16 122.32(17)
O2 C5 C6 124.35(18)
O2 C5 C4 115.47(17)
C6 C5 C4 120.18(17)
C5 C6 C1 120.73(19)
C8 C7 C1 173.2(2)
C7 C8 C9 175.8(3)
C14 C9 C10 120.3(2)
C14 C9 C8 123.5(3)
C10 C9 C8 116.2(2)
C11 C10 C9 118.1(3)
C11 C10 C15 121.2(3)
C9 C10 C15 120.7(2)
C10 C11 C12 120.2(4)
C13 C12 C11 121.2(3)
C12 C13 C14 120.0(3)
C9 C14 C13 120.2(3)
C17 C16 C4 175.6(3)
C16 C17 C18 177.7(3)
C23 C18 C19 119.9(2)
C23 C18 C17 121.7(2)
C19 C18 C17 118.4(2)
C20 C19 C18 117.1(3)
C20 C19 C24 122.9(3)
C18 C19 C24 120.1(3)
C21 C20 C19 122.3(3)
C22 C21 C20 119.7(3)
C21 C22 C23 120.4(3)
C22 C23 C18 120.6(3)
O1 C25 C26 108.92(17)
C27 C26 C31 119.78(17)
C27 C26 C25 117.27(18)
C31 C26 C25 122.94(19)
C26 C27 C28 121.71(18)
C27 C28 C29 119.43(18)
C27 C28 C32 118.07(17)
C29 C28 C32 122.50(17)
C28 C29 C30 119.54(16)
C28 C29 C38 119.49(17)
C30 C29 C38 120.97(17)
C29 C30 C31 120.25(17)
C29 C30 C44 119.90(16)
C31 C30 C44 119.85(17)
C26 C31 C30 119.22(18)
C26 C31 C50 120.69(17)
C30 C31 C50 120.08(17)
C33 C32 C37 119.2(2)
C33 C32 C28 119.8(2)
C37 C32 C28 120.9(2)
C32 C33 C34 120.5(3)
C35 C34 C33 119.8(3)
C34 C35 C36 120.4(3)
C37 C36 C35 119.8(3)
C36 C37 C32 120.2(3)
C43 C38 C39 118.60(18)
C43 C38 C29 120.91(18)
C39 C38 C29 120.47(18)
C40 C39 C38 120.4(2)
C39 C40 C41 120.2(2)
C42 C41 C40 119.6(2)
C41 C42 C43 120.4(2)
C42 C43 C38 120.8(2)
C45 C44 C49 118.7(2)
C45 C44 C30 120.79(19)
C49 C44 C30 120.5(2)
C46 C45 C44 120.8(2)
C45 C46 C47 119.6(3)
C48 C47 C46 119.7(2)
C47 C48 C49 120.5(3)
C48 C49 C44 120.7(3)
C55 C50 C51 119.0(2)
C55 C50 C31 119.9(2)
C51 C50 C31 121.15(19)
C52 C51 C50 120.7(2)
C53 C52 C51 120.4(2)
C52 C53 C54 119.4(2)
C53 C54 C55 120.8(3)
C50 C55 C54 119.7(3)
O2 C56 C57 108.88(16)
C62 C57 C58 119.48(16)
C62 C57 C56 120.84(17)
C58 C57 C56 119.68(17)
C57 C58 C59 119.39(17)
C57 C58 C63 120.26(16)
C59 C58 C63 120.33(16)
C60 C59 C58 120.58(16)
C60 C59 C69 119.67(15)
C58 C59 C69 119.73(16)
C59 C60 C61 119.21(16)
C59 C60 C75 120.30(16)
C61 C60 C75 120.48(16)
C62 C61 C60 119.30(17)
C62 C61 C81 118.18(16)
C60 C61 C81 122.52(16)
C57 C62 C61 121.97(17)
C68 C63 C64 118.46(19)
C68 C63 C58 121.60(19)
C64 C63 C58 119.91(18)
C65 C64 C63 120.4(2)
C64 C65 C66 120.1(2)
C67 C66 C65 119.9(2)
C66 C67 C68 120.1(2)
C67 C68 C63 121.0(2)
C70 C69 C74 118.95(18)
C70 C69 C59 119.95(17)
C74 C69 C59 121.09(18)
C71 C70 C69 120.3(2)
C70 C71 C72 120.2(2)
C73 C72 C71 119.7(2)
C72 C73 C74 120.7(2)
C73 C74 C69 120.1(2)
C80 C75 C76 118.36(17)
C80 C75 C60 120.05(18)
C76 C75 C60 121.58(17)
C77 C76 C75 120.55(19)
C78 C77 C76 120.3(2)
C77 C78 C79 119.79(19)
C78 C79 C80 119.9(2)
C75 C80 C79 121.1(2)
C86 C81 C82 119.1(2)
C86 C81 C61 119.1(2)
C82 C81 C61 121.9(2)
C83 C82 C81 120.2(3)
C84 C83 C82 120.1(3)
C85 C84 C83 120.5(2)
C84 C85 C86 119.8(3)
C85 C86 C81 120.4(3)
C2 O1 C25 112.39(16)
C5 O2 C56 116.92(15)

loop_
_geom_bond_atom_site_label_1
_geom_bond_atom_site_label_2
_geom_bond_distance
C1 C2 1.396(3)
C1 C6 1.397(3)
C1 C7 1.465(3)
C2 C3 1.369(3)
C2 O1 1.377(2)
C3 C4 1.387(3)
C4 C5 1.408(3)
C4 C16 1.489(3)
C5 O2 1.353(2)
C5 C6 1.377(3)
C7 C8 1.074(3)
C8 C9 1.505(3)
C9 C14 1.374(4)
C9 C10 1.413(4)
C10 C11 1.380(4)
C10 C15 1.499(4)
C11 C12 1.386(5)
C12 C13 1.351(6)
C13 C14 1.378(4)
C16 C17 1.057(3)
C17 C18 1.496(4)
C18 C23 1.381(4)
C18 C19 1.398(4)
C19 C20 1.387(4)
C19 C24 1.499(4)
C20 C21 1.363(5)
C21 C22 1.348(5)
C22 C23 1.370(4)
C25 O1 1.412(3)
C25 C26 1.501(3)
C26 C27 1.375(3)
C26 C31 1.396(3)
C27 C28 1.387(3)
C28 C29 1.395(3)
C28 C32 1.490(3)
C29 C30 1.399(3)
C29 C38 1.494(3)
C30 C31 1.409(3)
C30 C44 1.488(3)
C31 C50 1.490(3)
C32 C33 1.382(3)
C32 C37 1.387(3)
C33 C34 1.383(4)
C34 C35 1.368(5)
C35 C36 1.384(5)
C36 C37 1.377(4)
C38 C43 1.379(3)
C38 C39 1.381(3)
C39 C40 1.379(3)
C40 C41 1.379(4)
C41 C42 1.362(4)
C42 C43 1.376(3)
C44 C45 1.375(3)
C44 C49 1.379(3)
C45 C46 1.375(3)
C46 C47 1.386(4)
C47 C48 1.361(4)
C48 C49 1.370(4)
C50 C55 1.372(3)
C50 C51 1.389(3)
C51 C52 1.380(3)
C52 C53 1.355(4)
C53 C54 1.384(5)
C54 C55 1.388(4)
C56 O2 1.419(2)
C56 C57 1.499(3)
C57 C62 1.374(3)
C57 C58 1.396(3)
C58 C59 1.403(2)
C58 C63 1.490(3)
C59 C60 1.399(3)
C59 C69 1.489(3)
C60 C61 1.400(3)
C60 C75 1.492(2)
C61 C62 1.387(3)
C61 C81 1.483(3)
C63 C68 1.385(3)
C63 C64 1.388(3)
C64 C65 1.381(3)
C65 C66 1.381(4)
C66 C67 1.369(4)
C67 C68 1.377(3)
C69 C70 1.386(3)
C69 C74 1.388(3)
C70 C71 1.373(3)
C71 C72 1.379(3)
C72 C73 1.368(3)
C73 C74 1.371(3)
C75 C80 1.374(3)
C75 C76 1.383(3)
C76 C77 1.377(3)
C77 C78 1.369(3)
C78 C79 1.369(3)
C79 C80 1.377(3)
C81 C86 1.385(3)
C81 C82 1.386(3)
C82 C83 1.382(3)
C83 C84 1.371(4)
C84 C85 1.370(4)
C85 C86 1.384(3)

loop_
_geom_torsion_atom_site_label_1
_geom_torsion_atom_site_label_2
_geom_torsion_atom_site_label_3
_geom_torsion_atom_site_label_4
_geom_torsion
C6 C1 C2 C3 1.8(3)
C7 C1 C2 C3 -177.4(2)
C6 C1 C2 O1 -176.22(19)
C7 C1 C2 O1 4.5(3)
O1 C2 C3 C4 178.2(2)
C1 C2 C3 C4 0.1(3)
C2 C3 C4 C5 -1.9(3)
C2 C3 C4 C16 177.2(2)
C3 C4 C5 O2 -178.30(19)
C16 C4 C5 O2 2.6(3)
C3 C4 C5 C6 1.7(3)
C16 C4 C5 C6 -177.4(2)
O2 C5 C6 C1 -179.77(19)
C4 C5 C6 C1 0.3(3)
C2 C1 C6 C5 -2.0(3)
C7 C1 C6 C5 177.28(19)
C2 C1 C7 C8 178(100)
C6 C1 C7 C8 -2(2)
C1 C7 C8 C9 113(3)
C7 C8 C9 C14 45(3)
C7 C8 C9 C10 -134(3)
C14 C9 C10 C11 0.5(4)
C8 C9 C10 C11 179.9(3)
C14 C9 C10 C15 179.1(3)
C8 C9 C10 C15 -1.6(4)
C9 C10 C11 C12 -0.4(5)
C15 C10 C11 C12 -178.9(3)
C10 C11 C12 C13 -0.5(6)
C11 C12 C13 C14 1.2(6)
C10 C9 C14 C13 0.2(4)
C8 C9 C14 C13 -179.1(3)
C12 C13 C14 C9 -1.1(5)
C3 C4 C16 C17 -86(3)
C5 C4 C16 C17 93(3)
C4 C16 C17 C18 54(9)
C16 C17 C18 C23 -149(7)
C16 C17 C18 C19 31(7)
C23 C18 C19 C20 -1.3(4)
C17 C18 C19 C20 178.7(3)
C23 C18 C19 C24 179.3(3)
C17 C18 C19 C24 -0.7(4)
C18 C19 C20 C21 0.3(5)
C24 C19 C20 C21 179.7(4)
C19 C20 C21 C22 0.6(6)
C20 C21 C22 C23 -0.5(6)
C21 C22 C23 C18 -0.6(5)
C19 C18 C23 C22 1.5(4)
C17 C18 C23 C22 -178.5(3)
O1 C25 C26 C27 -81.9(2)
O1 C25 C26 C31 99.1(2)
C31 C26 C27 C28 0.1(3)
C25 C26 C27 C28 -178.93(19)
C26 C27 C28 C29 2.0(3)
C26 C27 C28 C32 -177.9(2)
C27 C28 C29 C30 -2.2(3)
C32 C28 C29 C30 177.72(18)
C27 C28 C29 C38 177.58(18)
C32 C28 C29 C38 -2.5(3)
C28 C29 C30 C31 0.4(3)
C38 C29 C30 C31 -179.40(18)
C28 C29 C30 C44 -179.91(18)
C38 C29 C30 C44 0.3(3)
C27 C26 C31 C30 -1.9(3)
C25 C26 C31 C30 177.04(18)
C27 C26 C31 C50 179.13(19)
C25 C26 C31 C50 -1.9(3)
C29 C30 C31 C26 1.7(3)
C44 C30 C31 C26 -178.01(18)
C29 C30 C31 C50 -179.37(18)
C44 C30 C31 C50 0.9(3)
C27 C28 C32 C33 -59.0(3)
C29 C28 C32 C33 121.0(2)
C27 C28 C32 C37 118.7(2)
C29 C28 C32 C37 -61.2(3)
C37 C32 C33 C34 1.7(4)
C28 C32 C33 C34 179.6(2)
C32 C33 C34 C35 -1.1(4)
C33 C34 C35 C36 -0.3(5)
C34 C35 C36 C37 1.1(5)
C35 C36 C37 C32 -0.5(4)
C33 C32 C37 C36 -0.9(4)
C28 C32 C37 C36 -178.7(2)
C28 C29 C38 C43 116.9(2)
C30 C29 C38 C43 -63.3(3)
C28 C29 C38 C39 -61.2(3)
C30 C29 C38 C39 118.6(2)
C43 C38 C39 C40 0.0(4)
C29 C38 C39 C40 178.2(2)
C38 C39 C40 C41 -1.2(4)
C39 C40 C41 C42 1.7(5)
C40 C41 C42 C43 -1.0(5)
C41 C42 C43 C38 -0.2(4)
C39 C38 C43 C42 0.7(3)
C29 C38 C43 C42 -177.5(2)
C29 C30 C44 C45 -64.8(3)
C31 C30 C44 C45 114.9(2)
C29 C30 C44 C49 116.2(2)
C31 C30 C44 C49 -64.1(3)
C49 C44 C45 C46 -0.3(3)
C30 C44 C45 C46 -179.3(2)
C44 C45 C46 C47 0.5(4)
C45 C46 C47 C48 -0.5(4)
C46 C47 C48 C49 0.3(4)
C47 C48 C49 C44 -0.2(3)
C45 C44 C49 C48 0.1(3)
C30 C44 C49 C48 179.11(19)
C26 C31 C50 C55 -63.4(3)
C30 C31 C50 C55 117.7(2)
C26 C31 C50 C51 115.9(2)
C30 C31 C50 C51 -63.0(3)
C55 C50 C51 C52 -1.6(3)
C31 C50 C51 C52 179.10(19)
C50 C51 C52 C53 -0.4(3)
C51 C52 C53 C54 1.7(4)
C52 C53 C54 C55 -1.0(5)
C51 C50 C55 C54 2.3(4)
C31 C50 C55 C54 -178.4(2)
C53 C54 C55 C50 -1.0(5)
O2 C56 C57 C62 7.3(3)
O2 C56 C57 C58 -173.11(19)
C62 C57 C58 C59 -2.2(3)
C56 C57 C58 C59 178.14(19)
C62 C57 C58 C63 175.94(19)
C56 C57 C58 C63 -3.7(3)
C57 C58 C59 C60 1.0(3)
C63 C58 C59 C60 -177.19(18)
C57 C58 C59 C69 179.79(19)
C63 C58 C59 C69 1.6(3)
C58 C59 C60 C61 1.5(3)
C69 C59 C60 C61 -177.36(18)
C58 C59 C60 C75 -177.71(18)
C69 C59 C60 C75 3.5(3)
C59 C60 C61 C62 -2.6(3)
C75 C60 C61 C62 176.55(19)
C59 C60 C61 C81 177.78(19)
C75 C60 C61 C81 -3.0(3)
C58 C57 C62 C61 1.1(3)
C56 C57 C62 C61 -179.3(2)
C60 C61 C62 C57 1.4(3)
C81 C61 C62 C57 -179.0(2)
C57 C58 C63 C68 68.6(3)
C59 C58 C63 C68 -113.2(2)
C57 C58 C63 C64 -113.3(2)
C59 C58 C63 C64 64.9(3)
C68 C63 C64 C65 1.0(3)
C58 C63 C64 C65 -177.17(18)
C63 C64 C65 C66 -0.8(3)
C64 C65 C66 C67 -0.4(4)
C65 C66 C67 C68 1.3(4)
C66 C67 C68 C63 -1.2(3)
C64 C63 C68 C67 0.0(3)
C58 C63 C68 C67 178.10(19)
C60 C59 C69 C70 59.0(3)
C58 C59 C69 C70 -119.8(2)
C60 C59 C69 C74 -120.2(2)
C58 C59 C69 C74 61.0(3)
C74 C69 C70 C71 0.2(3)
C59 C69 C70 C71 -178.98(19)
C69 C70 C71 C72 0.1(3)
C70 C71 C72 C73 -0.8(4)
C71 C72 C73 C74 1.1(4)
C72 C73 C74 C69 -0.8(3)
C70 C69 C74 C73 0.1(3)
C59 C69 C74 C73 179.29(19)
C59 C60 C75 C80 59.4(3)
C61 C60 C75 C80 -119.7(2)
C59 C60 C75 C76 -119.5(2)
C61 C60 C75 C76 61.3(3)
C80 C75 C76 C77 -1.5(3)
C60 C75 C76 C77 177.53(18)
C75 C76 C77 C78 1.3(3)
C76 C77 C78 C79 0.4(4)
C77 C78 C79 C80 -1.9(3)
C76 C75 C80 C79 0.0(3)
C60 C75 C80 C79 -179.02(19)
C78 C79 C80 C75 1.7(3)
C62 C61 C81 C86 64.6(3)
C60 C61 C81 C86 -115.8(2)
C62 C61 C81 C82 -113.9(2)
C60 C61 C81 C82 65.7(3)
C86 C81 C82 C83 0.4(4)
C61 C81 C82 C83 179.0(2)
C81 C82 C83 C84 1.7(4)
C82 C83 C84 C85 -2.2(5)
C83 C84 C85 C86 0.7(5)
C84 C85 C86 C81 1.5(4)
C82 C81 C86 C85 -2.0(4)
C61 C81 C86 C85 179.4(2)
C3 C2 O1 C25 85.3(3)
C1 C2 O1 C25 -96.7(2)
C26 C25 O1 C2 167.78(19)
C6 C5 O2 C56 6.8(3)
C4 C5 O2 C56 -173.24(19)
C57 C56 O2 C5 171.16(17)

loop_
_platon_squeeze_void_nr
_platon_squeeze_void_average_x
_platon_squeeze_void_average_y
_platon_squeeze_void_average_z
_platon_squeeze_void_volume
_platon_squeeze_void_count_electrons
1 0.000 0.000 0.500 202.1 50.4
2 0.000 0.500 1.000 222.9 48.4
3 0.448 0.545 0.561 12.0 -0.3
4 0.551 0.455 0.439 12.0 -0.3

loop_
_cod_related_entry_id
_cod_related_entry_database
_cod_related_entry_code
1 ChemSpider 30651765
